data_7025625
loop_
_publ_author_name
'Langley, Stuart K.'
'Moubaraki, Boujemaa'
'Murray, Keith S.'

_publ_section_title
;
 A heptadecanuclear MnIII9DyIII8 cluster derived from triethanolamine with
 two edge sharing supertetrahedra as the core and displaying SMM behaviour
;
_journal_issue 21
_journal_name_full 'Dalton Transactions'
_journal_page_first 5066
_journal_paper_doi 10.1039/c002372h
_journal_volume 39
_journal_year 2010
_chemical_formula_moiety
;
C56 H134 Dy8 Mn9 N10 O58, 7(N O3), 8(H2O)
;
_chemical_formula_sum 'C56 H152 Dy8 Mn9 N17 O87'
_chemical_formula_weight 4250.32
_chemical_name_systematic
;
?
;
_space_group_IT_number 14
_symmetry_cell_setting monoclinic
_symmetry_space_group_name_Hall '-P 2yn'
_symmetry_space_group_name_H-M 'P 1 21/n 1'
_atom_sites_solution_hydrogens geom
_atom_sites_solution_primary direct
_atom_sites_solution_secondary difmap
_audit_creation_date '9 November 2005'
_audit_creation_method SHELXL-97
_cell_angle_alpha 90.00
_cell_angle_beta 114.82(3)
_cell_angle_gamma 90.00
_cell_formula_units_Z 2
_cell_length_a 14.250(3)
_cell_length_b 34.260(7)
_cell_length_c 14.650(3)
_cell_measurement_reflns_used 9805
_cell_measurement_temperature 100(2)
_cell_measurement_theta_max 26.23
_cell_measurement_theta_min 1.30
_cell_volume 6492(3)
_computing_cell_refinement 'XDS (Kabsch, 1993)'
_computing_data_collection 'Blu-Ice (McPhillips et al, 2002)'
_computing_data_reduction 'XDS (Kabsch, 1993)'
_computing_molecular_graphics X-SEED
_computing_publication_material 'XCIF V6.12 (BrukerAXS, 2001).'
_computing_structure_refinement 'SHELXL-97 (Sheldrick, 1997)'
_computing_structure_solution 'SHELXS-97 (Sheldrick, 1990)'
_diffrn_ambient_temperature 100(2)
_diffrn_measured_fraction_theta_full 0.972
_diffrn_measured_fraction_theta_max 0.972
_diffrn_measurement_device_type 'ADSC Quantum 210r'
_diffrn_measurement_method 'scans in phi'
_diffrn_radiation_monochromator silicon
_diffrn_radiation_source 'Australian synchrotron MX1'
_diffrn_radiation_type synchrotron
_diffrn_radiation_wavelength 0.77508
_diffrn_reflns_av_R_equivalents 0.0647
_diffrn_reflns_av_sigmaI/netI 0.0333
_diffrn_reflns_limit_h_max 16
_diffrn_reflns_limit_h_min -16
_diffrn_reflns_limit_k_max 39
_diffrn_reflns_limit_k_min -39
_diffrn_reflns_limit_l_max 16
_diffrn_reflns_limit_l_min -16
_diffrn_reflns_number 70900
_diffrn_reflns_theta_full 26.23
_diffrn_reflns_theta_max 26.23
_diffrn_reflns_theta_min 1.30
_exptl_absorpt_coefficient_mu 5.492
_exptl_absorpt_correction_T_max 0.9471
_exptl_absorpt_correction_T_min 0.7708
_exptl_absorpt_correction_type multi-scan
_exptl_absorpt_process_details SADABS
_exptl_crystal_colour brown
_exptl_crystal_density_diffrn 2.152
_exptl_crystal_density_method 'not measured'
_exptl_crystal_description plate
_exptl_crystal_F_000 4024
_exptl_crystal_size_max 0.05
_exptl_crystal_size_mid 0.05
_exptl_crystal_size_min 0.01
_refine_diff_density_max 1.379
_refine_diff_density_min -1.878
_refine_diff_density_rms 0.161
_refine_ls_extinction_method none
_refine_ls_goodness_of_fit_ref 1.031
_refine_ls_hydrogen_treatment constr
_refine_ls_matrix_type full
_refine_ls_number_parameters 876
_refine_ls_number_reflns 9805
_refine_ls_number_restraints 168
_refine_ls_restrained_S_all 1.029
_refine_ls_R_factor_all 0.0701
_refine_ls_R_factor_gt 0.0584
_refine_ls_shift/su_max 0.001
_refine_ls_shift/su_mean 0.001
_refine_ls_structure_factor_coef Fsqd
_refine_ls_weighting_details 'calc w=1/[\s^2^(Fo^2^)+(0.0914P)^2^+57.4468P] where P=(Fo^2^+2Fc^2^)/3'
_refine_ls_weighting_scheme calc
_refine_ls_wR_factor_gt 0.1579
_refine_ls_wR_factor_ref 0.1669
_reflns_number_gt 8230
_reflns_number_total 9805
_reflns_threshold_expression >2sigma(I)
_cod_data_source_file c002372h.txt
_cod_data_source_block 1
_cod_original_sg_symbol_H-M P21/n
_cod_database_code 7025625

loop_
_symmetry_equiv_pos_as_xyz
'x, y, z'
'-x+1/2, y+1/2, -z+1/2'
'-x, -y, -z'
'x-1/2, -y-1/2, z-1/2'

loop_
_atom_site_label
_atom_site_type_symbol
_atom_site_fract_x
_atom_site_fract_y
_atom_site_fract_z
_atom_site_U_iso_or_equiv
_atom_site_adp_type
_atom_site_occupancy
_atom_site_symmetry_multiplicity
_atom_site_calc_flag
_atom_site_refinement_flags
_atom_site_disorder_assembly
_atom_site_disorder_group
Dy3 Dy 0.71115(4) 0.487632(14) 0.72017(4) 0.0470(8) Uani 1 1 d . . .
Dy2 Dy 0.69354(5) 0.584791(14) 0.60425(4) 0.0520(8) Uani 1 1 d . A .
Dy1 Dy 0.58228(6) 0.674137(15) 0.44594(4) 0.0613(8) Uani 1 1 d . . .
Dy4 Dy 0.3060(3) 0.60332(8) 0.69460(12) 0.0504(11) Uani 0.746(11) 1 d P A 1
Mn5 Mn 0.5000 0.5000 0.5000 0.0395(9) Uani 1 2 d S . .
Mn3 Mn 0.31712(15) 0.55543(5) 0.49580(13) 0.0545(9) Uani 1 1 d . . .
Mn4 Mn 0.44724(15) 0.59003(4) 0.38125(12) 0.0480(9) Uani 1 1 d . . .
Mn2 Mn 0.52515(16) 0.55357(5) 0.69702(12) 0.0517(9) Uani 1 1 d . A .
Mn1 Mn 0.47928(19) 0.63563(5) 0.59340(13) 0.0641(10) Uani 1 1 d . . .
O19 O 0.7945(6) 0.5433(2) 0.7324(6) 0.054(2) Uani 1 1 d . A .
O24 O 0.5871(6) 0.53285(19) 0.6098(5) 0.0421(18) Uani 1 1 d . . .
O29 O 0.4100(6) 0.54314(19) 0.4341(5) 0.0436(18) Uani 1 1 d . . .
O21 O 0.6141(6) 0.5637(2) 0.4231(6) 0.051(2) Uani 1 1 d . A .
O4 O 0.4633(7) 0.6367(2) 0.3208(6) 0.064(2) Uani 1 1 d . B .
O6 O 0.5308(7) 0.6152(2) 0.5026(6) 0.053(2) Uani 1 1 d . A .
O31 O 0.4574(8) 0.5664(3) 0.7803(6) 0.071(3) Uani 1 1 d . . .
O26 O 0.6222(7) 0.5225(2) 0.7962(5) 0.054(2) Uani 1 1 d . . .
O22 O 0.3783(6) 0.5641(2) 0.2568(5) 0.051(2) Uani 1 1 d . . .
O18 O 0.7272(7) 0.6452(2) 0.5611(6) 0.064(2) Uani 1 1 d . A .
O27 O 0.2247(7) 0.5213(3) 0.4016(6) 0.059(2) Uani 1 1 d . . .
O17 O 0.6143(8) 0.6054(2) 0.7074(6) 0.061(2) Uani 1 1 d . A .
O28 O 0.6855(9) 0.7316(3) 0.4803(7) 0.078(3) Uani 1 1 d . B .
O25 O 0.4091(7) 0.5002(2) 0.5959(6) 0.053(2) Uani 1 1 d . . .
O1 O 0.5433(10) 0.6832(2) 0.5841(6) 0.078(3) Uani 1 1 d . B .
O2 O 0.4538(9) 0.7244(3) 0.4033(8) 0.079(3) Uani 1 1 d . B .
O7 O 0.2895(8) 0.6047(2) 0.3832(6) 0.066(3) Uani 1 1 d . B .
O3 O 0.6913(9) 0.6577(3) 0.3648(8) 0.087(3) Uani 1 1 d . B -1
O30 O 0.8749(8) 0.4549(3) 0.7994(8) 0.082(3) Uani 1 1 d . . .
O11 O 0.2303(9) 0.5640(4) 0.5628(8) 0.103(4) Uani 1 1 d . . .
O20 O 0.8362(7) 0.5700(3) 0.5602(7) 0.071(3) Uani 1 1 d . . .
O8 O 0.3316(9) 0.6593(3) 0.4697(8) 0.076(3) Uani 1 1 d . B .
C19 C 0.8162(12) 0.6668(4) 0.6234(10) 0.073(4) Uani 1 1 d . . .
H19A H 0.7943 0.6915 0.6439 0.087 Uiso 1 1 calc R B .
H19B H 0.8565 0.6736 0.5846 0.087 Uiso 1 1 calc R . .
N3 N 0.7709(9) 0.4709(3) 0.9132(8) 0.068(3) Uani 1 1 d . . .
O9 O 0.4223(11) 0.6517(3) 0.6857(8) 0.098(4) Uani 1 1 d . A .
O10 O 0.3664(11) 0.6207(4) 0.8707(8) 0.110(5) Uani 1 1 d . . .
C14 C 0.6258(9) 0.5319(3) 0.3862(8) 0.050(3) Uani 1 1 d . . .
C21 C 0.6730(15) 0.6241(4) 0.8009(9) 0.083(5) Uani 1 1 d . . .
H21A H 0.7016 0.6042 0.8546 0.099 Uiso 1 1 calc R B .
H21B H 0.6277 0.6417 0.8180 0.099 Uiso 1 1 calc R . .
O13 O 0.1456(11) 0.5924(5) 0.7190(11) 0.116(5) Uani 1 1 d . . .
N4 N 0.8213(10) 0.6219(3) 0.7580(8) 0.072(3) Uani 1 1 d . . .
C1 C 0.2690(13) 0.6385(4) 0.3979(11) 0.073(4) Uani 1 1 d . . .
O12 O 0.2670(12) 0.5501(5) 0.7827(9) 0.121(5) Uani 1 1 d . . .
C22 C 0.6094(14) 0.7047(5) 0.2343(11) 0.086(5) Uani 1 1 d . . .
H22A H 0.6570 0.7261 0.2707 0.103 Uiso 1 1 calc R B .
H22B H 0.5849 0.7096 0.1613 0.103 Uiso 1 1 calc R . .
O15 O 0.1692(13) 0.6336(4) 0.5524(10) 0.125(5) Uani 1 1 d . . .
N2 N 0.5198(10) 0.7049(3) 0.2603(8) 0.068(3) Uani 1 1 d . B .
C16 C 0.8899(15) 0.5952(4) 0.8396(12) 0.094(6) Uani 1 1 d . B .
H16A H 0.8618 0.5918 0.8905 0.113 Uiso 1 1 calc R . .
H16B H 0.9599 0.6067 0.8733 0.113 Uiso 1 1 calc R . .
C17 C 0.8957(10) 0.5554(4) 0.7932(10) 0.070(4) Uani 1 1 d . . .
H17A H 0.9360 0.5578 0.7524 0.084 Uiso 1 1 calc R B .
H17B H 0.9303 0.5360 0.8470 0.084 Uiso 1 1 calc R . .
C13 C 0.7003(12) 0.4380(4) 0.9219(9) 0.070(4) Uani 1 1 d . . .
H13A H 0.7375 0.4128 0.9329 0.084 Uiso 1 1 calc R . .
H13B H 0.6857 0.4430 0.9813 0.084 Uiso 1 1 calc R . .
C9 C 0.7546(13) 0.5080(4) 0.9583(11) 0.080(5) Uani 1 1 d . A .
H9A H 0.7644 0.5030 1.0283 0.096 Uiso 1 1 calc R . .
H9B H 0.8070 0.5274 0.9604 0.096 Uiso 1 1 calc R . .
C10 C 0.6512(13) 0.5243(4) 0.9012(10) 0.075(4) Uani 1 1 d . A .
H10A H 0.6004 0.5095 0.9175 0.090 Uiso 1 1 calc R . .
H10B H 0.6500 0.5518 0.9214 0.090 Uiso 1 1 calc R . .
C12 C 0.9060(16) 0.4337(6) 0.8924(14) 0.102(6) Uani 1 1 d . A .
H12A H 0.9813 0.4286 0.9220 0.122 Uiso 1 1 calc R . .
H12B H 0.8692 0.4084 0.8808 0.122 Uiso 1 1 calc R . .
C15 C 0.6802(13) 0.5316(4) 0.3182(12) 0.077(4) Uani 1 1 d . B .
H15A H 0.6446 0.5137 0.2619 0.116 Uiso 1 1 calc R . .
H15B H 0.7518 0.5229 0.3559 0.116 Uiso 1 1 calc R . .
H15C H 0.6800 0.5580 0.2922 0.116 Uiso 1 1 calc R . .
C24 C 0.4861(14) 0.7453(4) 0.2638(12) 0.080(5) Uani 1 1 d . . .
H24A H 0.5471 0.7615 0.3037 0.096 Uiso 1 1 calc R B .
H24B H 0.4540 0.7560 0.1947 0.096 Uiso 1 1 calc R . .
C25 C 0.4114(15) 0.7473(4) 0.3088(13) 0.087(5) Uani 1 1 d . B .
H25A H 0.3440 0.7364 0.2620 0.104 Uiso 1 1 calc R . .
H25B H 0.4008 0.7748 0.3232 0.104 Uiso 1 1 calc R . .
C11 C 0.8786(13) 0.4585(4) 0.9597(12) 0.082(4) Uani 1 1 d . A .
H11A H 0.8914 0.4439 1.0221 0.098 Uiso 1 1 calc R . .
H11B H 0.9237 0.4819 0.9784 0.098 Uiso 1 1 calc R . .
N1 N 0.2517(15) 0.6732(4) 0.7310(13) 0.110(5) Uani 1 1 d . . .
C5 C 0.244(2) 0.6719(7) 0.8301(16) 0.127(9) Uani 1 1 d . A .
H5A H 0.2348 0.6987 0.8503 0.152 Uiso 1 1 calc R . .
H5B H 0.1836 0.6561 0.8235 0.152 Uiso 1 1 calc R . .
C52 C 0.4012(11) 0.5652(4) 0.1708(9) 0.062(3) Uani 1 1 d . . .
H52A H 0.4473 0.5433 0.1730 0.075 Uiso 1 1 calc R B .
H52B H 0.4363 0.5900 0.1695 0.075 Uiso 1 1 calc R . .
C27 C 0.3827(13) 0.6564(4) 0.2377(10) 0.078(4) Uani 1 1 d . . .
H27A H 0.3408 0.6727 0.2624 0.093 Uiso 1 1 calc R B .
H27B H 0.3366 0.6371 0.1893 0.093 Uiso 1 1 calc R . .
C18 C 0.8832(15) 0.6446(4) 0.7148(12) 0.092(5) Uani 1 1 d . B .
H18A H 0.9294 0.6629 0.7662 0.110 Uiso 1 1 calc R . .
H18B H 0.9270 0.6263 0.6974 0.110 Uiso 1 1 calc R . .
C26 C 0.4337(13) 0.6815(4) 0.1879(10) 0.077(4) Uani 1 1 d . B .
H26A H 0.4603 0.6646 0.1492 0.092 Uiso 1 1 calc R . .
H26B H 0.3815 0.6992 0.1399 0.092 Uiso 1 1 calc R . .
C6 C 0.3399(18) 0.6545(6) 0.9084(16) 0.111(7) Uani 1 1 d . A .
H6A H 0.3972 0.6736 0.9284 0.134 Uiso 1 1 calc R . .
H6B H 0.3283 0.6479 0.9686 0.134 Uiso 1 1 calc R . .
C23 C 0.6666(17) 0.6671(6) 0.2597(13) 0.104(6) Uani 1 1 d . B .
H23A H 0.6236 0.6461 0.2154 0.124 Uiso 1 1 calc R . .
H23B H 0.7310 0.6693 0.2498 0.124 Uiso 1 1 calc R . .
C7 C 0.331(3) 0.7014(7) 0.733(3) 0.172(14) Uani 1 1 d . A .
H7A H 0.2997 0.7179 0.6720 0.206 Uiso 1 1 calc R . .
H7B H 0.3473 0.7187 0.7916 0.206 Uiso 1 1 calc R . .
C20 C 0.7599(15) 0.6472(4) 0.7945(10) 0.086(5) Uani 1 1 d . B .
H20A H 0.7313 0.6695 0.7479 0.103 Uiso 1 1 calc R . .
H20B H 0.8049 0.6577 0.8617 0.103 Uiso 1 1 calc R . .
C2 C 0.1643(16) 0.6543(6) 0.3278(14) 0.107(6) Uani 1 1 d . B .
H2A H 0.1581 0.6540 0.2586 0.161 Uiso 1 1 calc R . .
H2B H 0.1570 0.6812 0.3470 0.161 Uiso 1 1 calc R . .
H2C H 0.1098 0.6380 0.3323 0.161 Uiso 1 1 calc R . .
N67 N 0.1793(12) 0.5624(6) 0.7744(13) 0.106(5) Uani 1 1 d . A .
O14 O 0.1249(16) 0.5442(8) 0.8128(17) 0.198(11) Uani 1 1 d . . .
C3 C 0.134(3) 0.6744(8) 0.551(3) 0.200(17) Uani 1 1 d . A .
H3A H 0.0604 0.6773 0.5050 0.240 Uiso 1 1 calc R . .
H3B H 0.1755 0.6925 0.5296 0.240 Uiso 1 1 calc R . .
C4 C 0.1523(19) 0.6825(8) 0.6606(16) 0.147(11) Uani 1 1 d . A .
H4A H 0.1393 0.7105 0.6674 0.176 Uiso 1 1 calc R . .
H4B H 0.1017 0.6672 0.6759 0.176 Uiso 1 1 calc R . .
O9S O 0.6600(15) 0.7944(5) 0.5847(13) 0.112(5) Uani 0.75 1 d PDU . .
N3S N 0.6185(16) 0.8219(5) 0.5252(15) 0.093(5) Uani 0.75 1 d PDU . .
O3S O -0.1260(15) 0.6229(6) 0.4392(15) 0.117(6) Uani 0.75 1 d PDU . .
O17S O 0.3296(19) 0.7400(8) 0.4982(19) 0.202(9) Uani 1 1 d U . .
O4S O 0.878(2) 0.7468(8) 0.5068(19) 0.164(9) Uani 0.75 1 d PDU . .
C8 C 0.4288(19) 0.6866(6) 0.737(2) 0.141(10) Uani 1 1 d . . .
H8A H 0.4592 0.7068 0.7094 0.169 Uiso 1 1 calc R A 2
H8B H 0.4768 0.6828 0.8086 0.169 Uiso 1 1 calc R A 2
O1S O -0.0068(18) 0.5987(8) 0.420(2) 0.166(9) Uani 0.75 1 d PDU . .
O16S O 0.431(2) 0.5126(8) 0.924(2) 0.108(8) Uani 0.50 1 d PU . .
N1S N -0.100(2) 0.6087(11) 0.3757(16) 0.185(14) Uani 0.75 1 d PDU . .
O6S O 1.011(2) 0.7596(8) 0.473(2) 0.184(11) Uani 0.75 1 d PDU . .
N2S N 0.9327(18) 0.7398(9) 0.462(2) 0.139(9) Uani 0.75 1 d PDU . .
O5S O 0.885(3) 0.7151(11) 0.396(3) 0.268(19) Uani 0.75 1 d PDU . .
O7S O 0.648(2) 0.8514(7) 0.496(2) 0.161(9) Uani 0.75 1 d PDU . .
O8S O 0.542(3) 0.8312(13) 0.542(3) 0.249(17) Uani 0.75 1 d PDU . .
O14S O 0.974(2) 0.5052(7) 0.5722(15) 0.101(7) Uani 0.50 1 d PDU . .
N5S N 1.0000 0.5000 0.5000 0.200 Uiso 1 2 d SD . .
O13S O 0.921(3) 0.4913(17) 0.423(3) 0.21(2) Uani 0.50 1 d PDU . .
O20S O 1.036(2) 0.4574(9) 0.751(2) 0.241(12) Uani 1 1 d U . .
O2S O -0.150(4) 0.6020(16) 0.283(2) 0.30(2) Uani 0.75 1 d PDU . .
O11S O 0.501(2) 0.5742(8) 1.010(2) 0.165(9) Uani 0.75 1 d PDU . .
O10S O 0.667(2) 0.5744(11) 1.110(3) 0.224(14) Uani 0.75 1 d PDU . .
O12S O 0.574(3) 0.6255(9) 1.027(3) 0.253(18) Uani 0.75 1 d PDU . .
Dy4' Dy 0.3562(9) 0.61360(18) 0.7106(4) 0.0503(18) Uani 0.254(11) 1 d P A 2
O18S O 0.417(6) 0.797(2) 0.697(6) 0.31(4) Uani 0.50 1 d PU C -1
O15S O 1.0913(14) 0.4980(12) 0.512(4) 0.147(12) Uani 0.50 1 d PDU . .
N4S N 0.584(2) 0.5913(10) 1.057(2) 0.169(12) Uani 0.75 1 d PDU . .
O21S O 0.590(3) 0.7509(11) 0.692(3) 0.157(12) Uani 0.50 1 d PU . .
O16 O 0.4158(7) 0.5856(2) 0.6001(5) 0.055(2) Uani 1 1 d . A .
O19S O 1.151(3) 0.7657(14) 0.398(4) 0.183(16) Uani 0.50 1 d PU . .

loop_
_atom_site_aniso_label
_atom_site_aniso_U_11
_atom_site_aniso_U_22
_atom_site_aniso_U_33
_atom_site_aniso_U_23
_atom_site_aniso_U_13
_atom_site_aniso_U_12
Dy3 0.0642(9) 0.0322(9) 0.0354(9) 0.00452(19) 0.0118(4) 0.0025(2)
Dy2 0.0750(9) 0.0298(9) 0.0375(9) 0.00141(19) 0.0103(4) -0.0044(2)
Dy1 0.0963(10) 0.0276(9) 0.0469(9) 0.0040(2) 0.0174(5) -0.0017(3)
Dy4 0.0631(18) 0.0431(11) 0.0474(10) -0.0059(4) 0.0256(8) 0.0069(9)
Mn5 0.0582(16) 0.0238(13) 0.0318(13) 0.0022(8) 0.0144(11) 0.0059(9)
Mn3 0.0712(14) 0.0470(13) 0.0419(12) 0.0039(7) 0.0204(9) 0.0206(9)
Mn4 0.0724(14) 0.0277(11) 0.0353(12) 0.0034(6) 0.0144(9) 0.0046(7)
Mn2 0.0845(15) 0.0332(11) 0.0345(11) 0.0019(6) 0.0222(9) 0.0107(8)
Mn1 0.1168(19) 0.0290(12) 0.0431(12) 0.0001(7) 0.0300(11) 0.0133(9)
O19 0.056(5) 0.043(4) 0.040(4) 0.007(3) -0.002(4) 0.000(3)
O24 0.052(4) 0.032(4) 0.028(3) -0.002(3) 0.003(3) 0.001(3)
O29 0.063(5) 0.029(4) 0.038(4) 0.004(3) 0.021(4) 0.010(3)
O21 0.066(5) 0.036(4) 0.049(4) 0.001(3) 0.023(4) 0.005(3)
O4 0.090(6) 0.036(4) 0.048(5) 0.010(3) 0.010(4) -0.002(4)
O6 0.084(6) 0.027(4) 0.044(4) 0.003(3) 0.023(4) 0.009(4)
O31 0.115(8) 0.057(5) 0.049(5) 0.004(4) 0.043(5) 0.022(5)
O26 0.082(6) 0.039(4) 0.035(4) 0.005(3) 0.019(4) 0.011(4)
O22 0.073(5) 0.039(4) 0.036(4) 0.001(3) 0.017(4) 0.001(4)
O18 0.086(6) 0.033(4) 0.050(5) 0.004(3) 0.007(4) -0.015(4)
O27 0.064(5) 0.061(5) 0.046(5) 0.007(4) 0.017(4) 0.012(4)
O17 0.100(7) 0.041(4) 0.036(4) -0.009(3) 0.022(4) -0.004(4)
O28 0.117(8) 0.043(5) 0.065(6) 0.005(4) 0.030(6) -0.004(5)
O25 0.078(6) 0.036(4) 0.049(4) 0.002(3) 0.030(4) 0.001(4)
O1 0.152(10) 0.027(4) 0.050(5) 0.002(3) 0.037(6) 0.005(5)
O2 0.101(8) 0.053(5) 0.087(7) 0.023(5) 0.044(6) 0.015(5)
O7 0.095(7) 0.048(5) 0.046(5) 0.008(4) 0.022(5) 0.027(5)
O3 0.113(9) 0.078(7) 0.064(6) 0.007(5) 0.031(6) 0.020(6)
O30 0.088(7) 0.077(7) 0.069(6) 0.027(5) 0.021(5) 0.025(5)
O11 0.084(7) 0.166(12) 0.052(6) -0.012(7) 0.021(5) 0.048(8)
O20 0.068(6) 0.066(6) 0.058(5) 0.008(4) 0.007(4) -0.003(5)
O8 0.112(8) 0.046(5) 0.083(7) 0.012(5) 0.052(7) 0.020(5)
C19 0.090(10) 0.045(7) 0.055(7) -0.004(6) 0.002(7) -0.019(7)
N3 0.079(8) 0.056(6) 0.044(6) 0.004(5) 0.002(5) 0.007(5)
O9 0.192(13) 0.051(6) 0.064(6) -0.005(5) 0.066(7) 0.033(7)
O10 0.131(10) 0.133(11) 0.060(6) -0.007(6) 0.035(7) 0.061(9)
C14 0.052(7) 0.049(7) 0.039(6) 0.002(5) 0.012(5) 0.000(5)
C21 0.149(15) 0.044(7) 0.039(7) -0.014(5) 0.024(8) -0.012(8)
O13 0.099(9) 0.147(13) 0.094(9) -0.023(9) 0.032(8) 0.031(9)
N4 0.087(8) 0.047(6) 0.052(6) 0.006(5) -0.001(6) -0.016(6)
C1 0.102(11) 0.052(8) 0.065(9) 0.022(7) 0.034(9) 0.036(8)
O12 0.148(12) 0.153(13) 0.076(8) 0.031(8) 0.061(8) 0.072(10)
C22 0.102(13) 0.086(11) 0.054(8) 0.016(8) 0.017(8) 0.007(9)
O15 0.165(13) 0.108(10) 0.081(8) 0.007(7) 0.030(8) 0.061(10)
N2 0.102(9) 0.039(5) 0.059(6) 0.017(5) 0.029(6) 0.007(5)
C16 0.114(13) 0.052(8) 0.063(9) 0.010(7) -0.015(9) -0.017(8)
C17 0.060(8) 0.056(7) 0.053(7) 0.015(6) -0.016(6) -0.008(6)
C13 0.099(11) 0.062(8) 0.044(7) 0.009(6) 0.026(7) -0.012(7)
C9 0.104(12) 0.061(8) 0.049(7) 0.007(6) 0.006(8) 0.003(8)
C10 0.113(12) 0.056(8) 0.050(7) 0.004(6) 0.027(8) 0.013(8)
C12 0.103(13) 0.114(15) 0.096(13) 0.042(11) 0.050(11) 0.032(11)
C15 0.099(11) 0.064(9) 0.090(11) -0.011(8) 0.060(10) -0.011(8)
C24 0.113(12) 0.037(7) 0.079(10) 0.021(6) 0.029(9) 0.003(7)
C25 0.117(13) 0.043(7) 0.085(11) 0.026(7) 0.027(10) 0.019(8)
C11 0.093(11) 0.059(8) 0.080(10) 0.011(7) 0.024(9) -0.013(8)
N1 0.136(14) 0.069(9) 0.105(12) -0.015(8) 0.029(11) 0.023(9)
C5 0.20(2) 0.115(16) 0.110(15) -0.008(12) 0.106(18) 0.050(16)
C52 0.083(9) 0.053(7) 0.043(6) 0.000(5) 0.018(6) -0.005(6)
C27 0.108(12) 0.050(8) 0.055(8) 0.019(6) 0.015(8) -0.005(7)
C18 0.123(14) 0.048(8) 0.074(10) -0.003(7) 0.012(9) -0.031(8)
C26 0.101(11) 0.051(7) 0.056(8) 0.017(6) 0.010(8) -0.011(7)
C6 0.140(18) 0.099(14) 0.099(14) -0.012(11) 0.055(13) 0.035(13)
C23 0.136(17) 0.108(14) 0.068(10) 0.011(9) 0.044(11) 0.037(12)
C7 0.31(4) 0.073(14) 0.20(3) -0.026(16) 0.18(3) 0.01(2)
C20 0.145(15) 0.040(7) 0.045(7) -0.013(6) 0.014(8) -0.016(8)
C2 0.125(16) 0.096(13) 0.092(12) 0.013(10) 0.037(12) 0.055(12)
N67 0.079(10) 0.143(15) 0.103(12) 0.034(11) 0.045(9) 0.022(10)
O14 0.147(15) 0.29(3) 0.186(19) 0.11(2) 0.103(15) 0.047(17)
C3 0.20(3) 0.12(2) 0.19(3) -0.02(2) 0.00(3) 0.08(2)
C4 0.15(2) 0.17(2) 0.100(15) -0.022(14) 0.035(14) 0.114(19)
O9S 0.118(9) 0.104(9) 0.100(8) -0.005(7) 0.033(7) 0.005(7)
N3S 0.091(9) 0.066(8) 0.106(9) -0.003(7) 0.025(7) 0.006(7)
O3S 0.136(10) 0.119(9) 0.114(9) 0.018(7) 0.070(8) 0.018(7)
O17S 0.208(12) 0.199(13) 0.208(12) -0.006(9) 0.097(9) 0.016(9)
O4S 0.167(12) 0.166(13) 0.163(12) 0.016(9) 0.074(9) -0.002(9)
C8 0.136(18) 0.095(14) 0.20(3) -0.085(17) 0.084(19) -0.006(13)
O1S 0.152(12) 0.161(12) 0.167(12) 0.000(9) 0.050(9) -0.005(9)
O16S 0.114(11) 0.117(12) 0.104(11) 0.016(8) 0.056(9) 0.004(8)
N1S 0.190(16) 0.179(16) 0.184(16) 0.010(10) 0.076(11) 0.012(10)
O6S 0.182(13) 0.179(14) 0.181(13) 0.006(9) 0.067(9) -0.002(9)
N2S 0.137(12) 0.141(13) 0.134(12) 0.009(9) 0.051(9) 0.006(9)
O5S 0.27(2) 0.25(2) 0.27(2) 0.001(10) 0.099(12) -0.009(10)
O7S 0.154(12) 0.175(13) 0.157(12) 0.005(9) 0.069(9) -0.009(9)
O8S 0.254(19) 0.25(2) 0.246(19) 0.003(10) 0.107(12) 0.010(10)
O14S 0.095(10) 0.088(10) 0.108(11) 0.000(8) 0.030(8) 0.007(8)
O13S 0.21(2) 0.22(2) 0.21(2) -0.005(10) 0.090(13) -0.005(10)
O20S 0.241(14) 0.253(15) 0.244(15) 0.004(9) 0.118(10) 0.013(9)
O2S 0.30(2) 0.30(3) 0.30(2) 0.002(10) 0.117(13) 0.007(10)
O11S 0.167(12) 0.197(13) 0.150(12) 0.022(9) 0.085(9) 0.007(9)
O10S 0.222(17) 0.228(17) 0.219(17) -0.007(10) 0.089(11) 0.020(10)
O12S 0.26(2) 0.25(2) 0.24(2) -0.011(10) 0.101(12) 0.014(10)
Dy4' 0.056(4) 0.0382(19) 0.0605(19) -0.0087(13) 0.028(2) -0.003(2)
O18S 0.31(4) 0.31(4) 0.31(4) 0.002(10) 0.130(18) -0.003(10)
O15S 0.138(14) 0.153(15) 0.152(15) -0.007(10) 0.063(10) 0.003(9)
N4S 0.180(15) 0.177(15) 0.157(15) -0.010(10) 0.078(10) -0.001(10)
O21S 0.173(15) 0.149(15) 0.158(15) -0.013(9) 0.079(10) -0.021(10)
O16 0.095(6) 0.034(4) 0.036(4) 0.003(3) 0.028(4) 0.017(4)
O19S 0.183(18) 0.178(18) 0.188(18) 0.008(10) 0.077(11) 0.004(10)

loop_
_atom_type_symbol
_atom_type_description
_atom_type_scat_dispersion_real
_atom_type_scat_dispersion_imag
_atom_type_scat_source
C C 0.0033 0.0016 'International Tables Vol C Tables 4.2.6.8 and 6.1.1.4'
H H 0.0000 0.0000 'International Tables Vol C Tables 4.2.6.8 and 6.1.1.4'
N N 0.0061 0.0033 'International Tables Vol C Tables 4.2.6.8 and 6.1.1.4'
O O 0.0106 0.0060 'International Tables Vol C Tables 4.2.6.8 and 6.1.1.4'
Mn Mn 0.3368 0.7283 'International Tables Vol C Tables 4.2.6.8 and 6.1.1.4'
Dy Dy -0.1892 4.4098 'International Tables Vol C Tables 4.2.6.8 and 6.1.1.4'

loop_
_geom_angle_atom_site_label_1
_geom_angle_atom_site_label_2
_geom_angle_atom_site_label_3
_geom_angle
_geom_angle_site_symmetry_1
_geom_angle_site_symmetry_3
O19 Dy3 O22 165.5(3) . 3_666
O19 Dy3 O26 84.3(3) . .
O22 Dy3 O26 83.1(3) 3_666 .
O19 Dy3 O27 78.8(3) . 3_666
O22 Dy3 O27 115.5(3) 3_666 3_666
O26 Dy3 O27 153.3(3) . 3_666
O19 Dy3 O24 73.5(3) . .
O22 Dy3 O24 107.5(3) 3_666 .
O26 Dy3 O24 66.2(2) . .
O27 Dy3 O24 89.1(3) 3_666 .
O19 Dy3 O30 89.1(3) . .
O22 Dy3 O30 93.2(3) 3_666 .
O26 Dy3 O30 128.3(3) . .
O27 Dy3 O30 72.4(3) 3_666 .
O24 Dy3 O30 156.9(3) . .
O19 Dy3 O29 126.5(2) . 3_666
O22 Dy3 O29 65.1(2) 3_666 3_666
O26 Dy3 O29 110.4(3) . 3_666
O27 Dy3 O29 65.6(3) 3_666 3_666
O24 Dy3 O29 67.6(2) . 3_666
O30 Dy3 O29 114.4(3) . 3_666
O19 Dy3 N3 100.3(3) . .
O22 Dy3 N3 68.0(3) 3_666 .
O26 Dy3 N3 66.3(3) . .
O27 Dy3 N3 137.0(3) 3_666 .
O24 Dy3 N3 132.5(3) . .
O30 Dy3 N3 64.6(4) . .
O29 Dy3 N3 133.0(3) 3_666 .
O19 Dy3 Mn3 107.6(2) . 3_666
O22 Dy3 Mn3 86.81(18) 3_666 3_666
O26 Dy3 Mn3 143.0(2) . 3_666
O27 Dy3 Mn3 32.4(2) 3_666 3_666
O24 Dy3 Mn3 83.43(16) . 3_666
O30 Dy3 Mn3 87.6(3) . 3_666
O29 Dy3 Mn3 34.63(18) 3_666 3_666
N3 Dy3 Mn3 140.1(2) . 3_666
O19 Dy3 Mn4 160.80(19) . 3_666
O22 Dy3 Mn4 31.79(18) 3_666 3_666
O26 Dy3 Mn4 102.4(2) . 3_666
O27 Dy3 Mn4 88.0(2) 3_666 3_666
O24 Dy3 Mn4 92.56(17) . 3_666
O30 Dy3 Mn4 100.2(3) . 3_666
O29 Dy3 Mn4 34.26(16) 3_666 3_666
N3 Dy3 Mn4 98.8(3) . 3_666
Mn3 Dy3 Mn4 56.60(5) 3_666 3_666
O18 Dy2 O19 130.8(3) . .
O18 Dy2 O17 96.9(3) . .
O19 Dy2 O17 88.0(3) . .
O18 Dy2 O24 155.4(3) . .
O19 Dy2 O24 72.5(3) . .
O17 Dy2 O24 73.4(3) . .
O18 Dy2 O6 72.2(3) . .
O19 Dy2 O6 151.5(3) . .
O17 Dy2 O6 70.6(3) . .
O24 Dy2 O6 83.2(3) . .
O18 Dy2 O20 79.5(3) . .
O19 Dy2 O20 77.5(3) . .
O17 Dy2 O20 156.5(3) . .
O24 Dy2 O20 118.2(3) . .
O6 Dy2 O20 128.5(3) . .
O18 Dy2 O21 91.3(3) . .
O19 Dy2 O21 122.1(3) . .
O17 Dy2 O21 129.9(3) . .
O24 Dy2 O21 79.0(2) . .
O6 Dy2 O21 65.2(2) . .
O20 Dy2 O21 73.5(3) . .
O18 Dy2 N4 68.7(3) . .
O19 Dy2 N4 67.7(3) . .
O17 Dy2 N4 68.9(4) . .
O24 Dy2 N4 125.0(3) . .
O6 Dy2 N4 118.3(3) . .
O20 Dy2 N4 88.4(4) . .
O21 Dy2 N4 155.4(3) . .
O18 Dy1 O4 119.0(3) . .
O18 Dy1 O1 83.5(4) . .
O4 Dy1 O1 113.7(4) . .
O18 Dy1 O28 85.2(3) . .
O4 Dy1 O28 144.5(3) . .
O1 Dy1 O28 93.3(3) . .
O18 Dy1 O3 71.8(4) . .
O4 Dy1 O3 83.5(4) . .
O1 Dy1 O3 154.9(4) . .
O28 Dy1 O3 80.0(4) . .
O18 Dy1 O2 149.7(4) . .
O4 Dy1 O2 88.1(4) . .
O1 Dy1 O2 72.3(3) . .
O28 Dy1 O2 78.3(4) . .
O3 Dy1 O2 128.7(3) . .
O18 Dy1 O6 72.1(3) . .
O4 Dy1 O6 65.0(3) . .
O1 Dy1 O6 66.1(3) . .
O28 Dy1 O6 150.4(3) . .
O3 Dy1 O6 109.3(3) . .
O2 Dy1 O6 112.5(3) . .
O18 Dy1 N2 137.0(4) . .
O4 Dy1 N2 65.9(3) . .
O1 Dy1 N2 136.5(4) . .
O28 Dy1 N2 78.7(3) . .
O3 Dy1 N2 66.3(4) . .
O2 Dy1 N2 64.1(4) . .
O6 Dy1 N2 130.9(3) . .
O11 Dy4 O31 98.0(4) . .
O11 Dy4 O9 117.9(4) . .
O31 Dy4 O9 84.3(4) . .
O11 Dy4 O15 65.7(5) . .
O31 Dy4 O15 156.8(4) . .
O9 Dy4 O15 88.9(5) . .
O11 Dy4 O10 153.7(6) . .
O31 Dy4 O10 74.2(3) . .
O9 Dy4 O10 86.7(5) . .
O15 Dy4 O10 127.6(4) . .
O11 Dy4 O12 82.6(5) . .
O31 Dy4 O12 71.2(4) . .
O9 Dy4 O12 150.4(5) . .
O15 Dy4 O12 120.0(6) . .
O10 Dy4 O12 71.2(5) . .
O11 Dy4 O13 83.9(5) . .
O31 Dy4 O13 122.3(5) . .
O9 Dy4 O13 144.5(4) . .
O15 Dy4 O13 74.3(6) . .
O10 Dy4 O13 79.7(5) . .
O12 Dy4 O13 51.8(5) . .
O11 Dy4 O16 64.7(4) . .
O31 Dy4 O16 62.0(3) . .
O9 Dy4 O16 62.5(3) . .
O15 Dy4 O16 95.2(4) . .
O10 Dy4 O16 127.5(4) . .
O12 Dy4 O16 116.0(3) . .
O13 Dy4 O16 148.2(4) . .
O11 Dy4 N1 130.4(5) . .
O31 Dy4 N1 131.3(5) . .
O9 Dy4 N1 69.5(5) . .
O15 Dy4 N1 65.4(5) . .
O10 Dy4 N1 64.3(5) . .
O12 Dy4 N1 114.9(6) . .
O13 Dy4 N1 75.0(6) . .
O16 Dy4 N1 128.5(5) . .
O11 Dy4 N67 84.2(5) . .
O31 Dy4 N67 96.4(4) . .
O9 Dy4 N67 157.6(5) . .
O15 Dy4 N67 98.2(6) . .
O10 Dy4 N67 72.1(5) . .
O12 Dy4 N67 25.9(4) . .
O13 Dy4 N67 26.0(4) . .
O16 Dy4 N67 137.0(4) . .
N1 Dy4 N67 94.1(6) . .
O24 Mn5 O24 180.0(3) 3_666 .
O24 Mn5 O29 91.7(3) 3_666 3_666
O24 Mn5 O29 88.3(3) . 3_666
O24 Mn5 O29 88.3(3) 3_666 .
O24 Mn5 O29 91.7(3) . .
O29 Mn5 O29 180.000(2) 3_666 .
O24 Mn5 O25 100.5(3) 3_666 .
O24 Mn5 O25 79.5(3) . .
O29 Mn5 O25 97.1(3) 3_666 .
O29 Mn5 O25 82.9(3) . .
O24 Mn5 O25 79.5(3) 3_666 3_666
O24 Mn5 O25 100.5(3) . 3_666
O29 Mn5 O25 82.9(3) 3_666 3_666
O29 Mn5 O25 97.1(3) . 3_666
O25 Mn5 O25 180.000(1) . 3_666
O24 Mn5 Dy3 43.6(2) 3_666 3_666
O24 Mn5 Dy3 136.4(2) . 3_666
O29 Mn5 Dy3 135.2(2) 3_666 3_666
O29 Mn5 Dy3 44.8(2) . 3_666
O25 Mn5 Dy3 94.5(2) . 3_666
O25 Mn5 Dy3 85.5(2) 3_666 3_666
O27 Mn3 O16 174.2(3) . .
O27 Mn3 O11 93.9(5) . .
O16 Mn3 O11 85.6(5) . .
O27 Mn3 O29 85.8(3) . .
O16 Mn3 O29 94.3(3) . .
O11 Mn3 O29 175.5(5) . .
O27 Mn3 O7 94.3(3) . .
O16 Mn3 O7 91.4(3) . .
O11 Mn3 O7 108.0(5) . .
O29 Mn3 O7 76.5(3) . .
O27 Mn3 O25 89.6(3) . .
O16 Mn3 O25 84.7(3) . .
O11 Mn3 O25 96.4(4) . .
O29 Mn3 O25 79.1(3) . .
O7 Mn3 O25 154.9(3) . .
O27 Mn3 Dy3 42.2(3) . 3_666
O16 Mn3 Dy3 139.1(3) . 3_666
O11 Mn3 Dy3 135.1(4) . 3_666
O29 Mn3 Dy3 45.6(2) . 3_666
O7 Mn3 Dy3 74.1(2) . 3_666
O25 Mn3 Dy3 92.73(19) . 3_666
O6 Mn4 O4 84.4(3) . .
O6 Mn4 O22 172.9(4) . .
O4 Mn4 O22 93.5(3) . .
O6 Mn4 O29 99.9(3) . .
O4 Mn4 O29 172.0(4) . .
O22 Mn4 O29 83.0(3) . .
O6 Mn4 O7 97.0(3) . .
O4 Mn4 O7 97.6(4) . .
O22 Mn4 O7 90.0(3) . .
O29 Mn4 O7 75.3(3) . .
O6 Mn4 O21 76.2(3) . .
O4 Mn4 O21 97.9(4) . .
O22 Mn4 O21 97.5(3) . .
O29 Mn4 O21 89.7(3) . .
O7 Mn4 O21 162.4(3) . .
O6 Mn4 Dy3 144.3(2) . 3_666
O4 Mn4 Dy3 130.3(3) . 3_666
O22 Mn4 Dy3 39.7(2) . 3_666
O29 Mn4 Dy3 44.6(2) . 3_666
O7 Mn4 Dy3 72.9(2) . 3_666
O21 Mn4 Dy3 103.00(19) . 3_666
O26 Mn2 O31 92.4(4) . .
O26 Mn2 O16 174.7(4) . .
O31 Mn2 O16 82.6(4) . .
O26 Mn2 O24 84.9(3) . .
O31 Mn2 O24 171.9(4) . .
O16 Mn2 O24 99.8(3) . .
O26 Mn2 O17 101.1(4) . .
O31 Mn2 O17 102.0(4) . .
O16 Mn2 O17 81.6(4) . .
O24 Mn2 O17 86.0(3) . .
O26 Mn2 O25 97.8(3) . .
O31 Mn2 O25 99.4(4) . .
O16 Mn2 O25 81.5(3) . .
O24 Mn2 O25 73.5(3) . .
O17 Mn2 O25 150.7(3) . .
O1 Mn1 O6 85.8(4) . .
O1 Mn1 O9 99.3(5) . .
O6 Mn1 O9 174.9(4) . .
O1 Mn1 O16 177.9(4) . .
O6 Mn1 O16 92.0(3) . .
O9 Mn1 O16 82.8(4) . .
O1 Mn1 O17 99.5(4) . .
O6 Mn1 O17 83.5(3) . .
O9 Mn1 O17 95.4(4) . .
O16 Mn1 O17 80.0(3) . .
O1 Mn1 O8 87.0(4) . .
O6 Mn1 O8 94.2(4) . .
O9 Mn1 O8 86.3(5) . .
O16 Mn1 O8 93.4(4) . .
O17 Mn1 O8 172.9(3) . .
C17 O19 Dy3 132.7(7) . .
C17 O19 Dy2 117.3(7) . .
Dy3 O19 Dy2 109.5(3) . .
Mn5 O24 Mn2 116.5(4) . .
Mn5 O24 Dy2 127.5(3) . .
Mn2 O24 Dy2 102.7(3) . .
Mn5 O24 Dy3 102.7(3) . .
Mn2 O24 Dy3 101.6(3) . .
Dy2 O24 Dy3 102.0(3) . .
Mn5 O29 Mn3 112.0(3) . .
Mn5 O29 Mn4 126.5(4) . .
Mn3 O29 Mn4 111.1(3) . .
Mn5 O29 Dy3 101.3(3) . 3_666
Mn3 O29 Dy3 99.8(3) . 3_666
Mn4 O29 Dy3 101.1(3) . 3_666
C14 O21 Mn4 121.2(7) . .
C14 O21 Dy2 128.3(7) . .
Mn4 O21 Dy2 97.0(3) . .
C27 O4 Mn4 125.6(8) . .
C27 O4 Dy1 118.1(7) . .
Mn4 O4 Dy1 107.0(4) . .
Mn4 O6 Mn1 123.5(5) . .
Mn4 O6 Dy2 116.7(3) . .
Mn1 O6 Dy2 106.3(3) . .
Mn4 O6 Dy1 102.8(3) . .
Mn1 O6 Dy1 101.2(3) . .
Dy2 O6 Dy1 102.8(3) . .
Mn2 O31 Dy4' 107.1(4) . .
Mn2 O31 Dy4 112.4(4) . .
C10 O26 Mn2 127.3(8) . .
C10 O26 Dy3 124.7(8) . .
Mn2 O26 Dy3 107.1(3) . .
C52 O22 Mn4 128.3(7) . .
C52 O22 Dy3 119.9(7) . 3_666
Mn4 O22 Dy3 108.6(3) . 3_666
C19 O18 Dy2 122.2(7) . .
C19 O18 Dy1 122.4(7) . .
Dy2 O18 Dy1 111.8(4) . .
Mn3 O27 Dy3 105.4(4) . 3_666
C21 O17 Mn2 122.0(8) . .
C21 O17 Mn1 119.5(8) . .
Mn2 O17 Mn1 91.9(4) . .
C21 O17 Dy2 120.6(10) . .
Mn2 O17 Dy2 97.8(3) . .
Mn1 O17 Dy2 99.0(3) . .
C14 O25 Mn5 119.7(7) 3_666 .
C14 O25 Mn3 129.8(7) 3_666 .
Mn5 O25 Mn3 86.1(3) . .
C14 O25 Mn2 136.6(7) 3_666 .
Mn5 O25 Mn2 87.8(3) . .
Mn3 O25 Mn2 80.9(2) . .
Mn1 O1 Dy1 104.1(4) . .
C25 O2 Dy1 126.2(9) . .
C1 O7 Mn3 123.4(8) . .
C1 O7 Mn4 120.5(11) . .
Mn3 O7 Mn4 88.6(3) . .
C23 O3 Dy1 123.6(10) . .
C12 O30 Dy3 123.0(10) . .
Mn3 O11 Dy4 110.9(6) . .
Mn3 O11 Dy4' 98.7(6) . .
C1 O8 Mn1 123.4(8) . .
O18 C19 C18 111.8(11) . .
O18 C19 H19A 109.2 . .
C18 C19 H19A 109.2 . .
O18 C19 H19B 109.2 . .
C18 C19 H19B 109.2 . .
H19A C19 H19B 107.9 . .
C11 N3 C9 111.7(11) . .
C11 N3 C13 110.0(11) . .
C9 N3 C13 110.8(12) . .
C11 N3 Dy3 111.4(9) . .
C9 N3 Dy3 104.3(7) . .
C13 N3 Dy3 108.4(7) . .
C8 O9 Dy4' 116.7(14) . .
C8 O9 Mn1 132.3(14) . .
Dy4' O9 Mn1 111.0(5) . .
C8 O9 Dy4 117.1(13) . .
Mn1 O9 Dy4 110.3(4) . .
C6 O10 Dy4' 125.2(12) . .
C6 O10 Dy4 126.0(11) . .
O21 C14 O25 121.6(10) . 3_666
O21 C14 C15 119.3(11) . .
O25 C14 C15 119.1(11) 3_666 .
O17 C21 C20 110.1(11) . .
O17 C21 H21A 109.6 . .
C20 C21 H21A 109.6 . .
O17 C21 H21B 109.6 . .
C20 C21 H21B 109.6 . .
H21A C21 H21B 108.2 . .
N67 O13 Dy4 95.1(10) . .
C20 N4 C16 110.9(13) . .
C20 N4 C18 113.1(12) . .
C16 N4 C18 110.5(14) . .
C20 N4 Dy2 107.3(9) . .
C16 N4 Dy2 112.5(8) . .
C18 N4 Dy2 102.2(8) . .
O7 C1 O8 122.3(13) . .
O7 C1 C2 117.1(16) . .
O8 C1 C2 120.6(13) . .
N67 O12 Dy4 97.8(11) . .
N2 C22 C23 112.4(14) . .
N2 C22 H22A 109.1 . .
C23 C22 H22A 109.1 . .
N2 C22 H22B 109.1 . .
C23 C22 H22B 109.1 . .
H22A C22 H22B 107.8 . .
C3 O15 Dy4 124.2(15) . .
C3 O15 Dy4' 116.2(15) . .
C24 N2 C22 110.1(12) . .
C24 N2 C26 110.5(12) . .
C22 N2 C26 111.0(12) . .
C24 N2 Dy1 107.8(9) . .
C22 N2 Dy1 107.7(8) . .
C26 N2 Dy1 109.6(7) . .
N4 C16 C17 109.1(11) . .
N4 C16 H16A 109.9 . .
C17 C16 H16A 109.9 . .
N4 C16 H16B 109.9 . .
C17 C16 H16B 109.9 . .
H16A C16 H16B 108.3 . .
O19 C17 C16 108.0(12) . .
O19 C17 H17A 110.1 . .
C16 C17 H17A 110.1 . .
O19 C17 H17B 110.1 . .
C16 C17 H17B 110.1 . .
H17A C17 H17B 108.4 . .
C52 C13 N3 112.7(10) 3_666 .
C52 C13 H13A 109.0 3_666 .
N3 C13 H13A 109.0 . .
C52 C13 H13B 109.0 3_666 .
N3 C13 H13B 109.0 . .
H13A C13 H13B 107.8 . .
C10 C9 N3 112.1(12) . .
C10 C9 H9A 109.2 . .
N3 C9 H9A 109.2 . .
C10 C9 H9B 109.2 . .
N3 C9 H9B 109.2 . .
H9A C9 H9B 107.9 . .
O26 C10 C9 111.7(13) . .
O26 C10 H10A 109.3 . .
C9 C10 H10A 109.3 . .
O26 C10 H10B 109.3 . .
C9 C10 H10B 109.3 . .
H10A C10 H10B 107.9 . .
O30 C12 C11 106.1(14) . .
O30 C12 H12A 110.5 . .
C11 C12 H12A 110.5 . .
O30 C12 H12B 110.5 . .
C11 C12 H12B 110.5 . .
H12A C12 H12B 108.7 . .
C14 C15 H15A 109.5 . .
C14 C15 H15B 109.5 . .
H15A C15 H15B 109.5 . .
C14 C15 H15C 109.5 . .
H15A C15 H15C 109.5 . .
H15B C15 H15C 109.5 . .
C25 C24 N2 111.7(12) . .
C25 C24 H24A 109.3 . .
N2 C24 H24A 109.3 . .
C25 C24 H24B 109.3 . .
N2 C24 H24B 109.3 . .
H24A C24 H24B 107.9 . .
C24 C25 O2 107.8(13) . .
C24 C25 H25A 110.2 . .
O2 C25 H25A 110.2 . .
C24 C25 H25B 110.2 . .
O2 C25 H25B 110.2 . .
H25A C25 H25B 108.5 . .
N3 C11 C12 112.2(14) . .
N3 C11 H11A 109.2 . .
C12 C11 H11A 109.2 . .
N3 C11 H11B 109.2 . .
C12 C11 H11B 109.2 . .
H11A C11 H11B 107.9 . .
C4 N1 C7 113(2) . .
C4 N1 C5 105.1(19) . .
C7 N1 C5 111.5(19) . .
C4 N1 Dy4' 122.9(12) . .
C7 N1 Dy4' 92.4(13) . .
C5 N1 Dy4' 111.2(11) . .
C4 N1 Dy4 110.5(12) . .
C7 N1 Dy4 107.9(13) . .
C5 N1 Dy4 108.3(12) . .
C6 C5 N1 110.2(17) . .
C6 C5 H5A 109.6 . .
N1 C5 H5A 109.6 . .
C6 C5 H5B 109.6 . .
N1 C5 H5B 109.6 . .
H5A C5 H5B 108.1 . .
O22 C52 C13 107.6(11) . 3_666
O22 C52 H52A 110.2 . .
C13 C52 H52A 110.2 3_666 .
O22 C52 H52B 110.2 . .
C13 C52 H52B 110.2 3_666 .
H52A C52 H52B 108.5 . .
O4 C27 C26 107.6(13) . .
O4 C27 H27A 110.2 . .
C26 C27 H27A 110.2 . .
O4 C27 H27B 110.2 . .
C26 C27 H27B 110.2 . .
H27A C27 H27B 108.5 . .
C19 C18 N4 112.1(15) . .
C19 C18 H18A 109.2 . .
N4 C18 H18A 109.2 . .
C19 C18 H18B 109.2 . .
N4 C18 H18B 109.2 . .
H18A C18 H18B 107.9 . .
N2 C26 C27 112.8(12) . .
N2 C26 H26A 109.0 . .
C27 C26 H26A 109.0 . .
N2 C26 H26B 109.0 . .
C27 C26 H26B 109.0 . .
H26A C26 H26B 107.8 . .
O10 C6 C5 109.8(16) . .
O10 C6 H6A 109.7 . .
C5 C6 H6A 109.7 . .
O10 C6 H6B 109.7 . .
C5 C6 H6B 109.7 . .
H6A C6 H6B 108.2 . .
O3 C23 C22 108.6(14) . .
O3 C23 H23A 110.0 . .
C22 C23 H23A 110.0 . .
O3 C23 H23B 110.0 . .
C22 C23 H23B 110.0 . .
H23A C23 H23B 108.4 . .
C8 C7 N1 119.0(19) . .
C8 C7 H7A 107.6 . .
N1 C7 H7A 107.6 . .
C8 C7 H7B 107.6 . .
N1 C7 H7B 107.6 . .
H7A C7 H7B 107.0 . .
N4 C20 C21 110.0(11) . .
N4 C20 H20A 109.7 . .
C21 C20 H20A 109.7 . .
N4 C20 H20B 109.7 . .
C21 C20 H20B 109.7 . .
H20A C20 H20B 108.2 . .
C1 C2 H2A 109.5 . .
C1 C2 H2B 109.5 . .
H2A C2 H2B 109.5 . .
C1 C2 H2C 109.5 . .
H2A C2 H2C 109.5 . .
H2B C2 H2C 109.5 . .
O13 N67 O12 114.9(16) . .
O13 N67 O14 122.1(17) . .
O12 N67 O14 122.8(19) . .
O13 N67 Dy4 58.9(9) . .
O12 N67 Dy4 56.3(9) . .
O14 N67 Dy4 178.3(17) . .
O15 C3 C4 104(2) . .
O15 C3 H3A 110.9 . .
C4 C3 H3A 110.9 . .
O15 C3 H3B 110.9 . .
C4 C3 H3B 110.9 . .
H3A C3 H3B 108.9 . .
N1 C4 C3 113.7(19) . .
N1 C4 H4A 108.8 . .
C3 C4 H4A 108.8 . .
N1 C4 H4B 108.8 . .
C3 C4 H4B 108.8 . .
H4A C4 H4B 107.7 . .
O7S N3S O8S 108(3) . .
O7S N3S O9S 137(2) . .
O8S N3S O9S 104(3) . .
O9 C8 C7 115(2) . .
C7 C8 Dy4' 90.8(15) . .
O9 C8 H8A 108.4 . .
C7 C8 H8A 108.4 . .
Dy4' C8 H8A 143.4 . .
O9 C8 H8B 108.4 . .
C7 C8 H8B 108.4 . .
Dy4' C8 H8B 94.7 . .
H8A C8 H8B 107.5 . .
O3S N1S O1S 107.7(12) . .
O3S N1S O2S 131(3) . .
O1S N1S O2S 121(3) . .
O4S N2S O5S 106.5(12) . .
O4S N2S O6S 124(3) . .
O5S N2S O6S 129(3) . .
O15S O14S N5S 60.2(11) 3_766 .
O15S O14S O13S 112.8(17) 3_766 3_766
N5S O14S O13S 53.4(14) . 3_766
O15S N5S O15S 180(5) . 3_766
O15S N5S O13S 52(3) . 3_766
O15S N5S O13S 128(3) 3_766 3_766
O15S N5S O13S 128(3) . .
O15S N5S O13S 52(3) 3_766 .
O13S N5S O13S 180(5) 3_766 .
O15S N5S O14S 57(2) . 3_766
O15S N5S O14S 123(2) 3_766 3_766
O13S N5S O14S 108(3) 3_766 3_766
O13S N5S O14S 72(3) . 3_766
O15S N5S O14S 123(2) . .
O15S N5S O14S 57(2) 3_766 .
O13S N5S O14S 72(3) 3_766 .
O13S N5S O14S 108(3) . .
O14S N5S O14S 180.000(13) 3_766 .
O15S O13S N5S 63.4(15) 3_766 .
O15S O13S O14S 117.5(17) 3_766 3_766
N5S O13S O14S 55.0(15) . 3_766
O9 Dy4' O31 110.8(8) . .
O9 Dy4' O10 109.1(7) . .
O31 Dy4' O10 81.4(4) . .
O9 Dy4' O16 77.0(4) . .
O31 Dy4' O16 69.4(3) . .
O10 Dy4' O16 150.1(4) . .
O9 Dy4' N1 79.7(6) . .
O31 Dy4' N1 147.6(5) . .
O10 Dy4' N1 66.2(5) . .
O16 Dy4' N1 142.4(5) . .
O9 Dy4' C8 27.8(6) . .
O31 Dy4' C8 120.0(8) . .
O10 Dy4' C8 84.1(8) . .
O16 Dy4' C8 104.8(7) . .
N1 Dy4' C8 57.1(6) . .
O9 Dy4' O11 122.2(5) . .
O31 Dy4' O11 89.7(4) . .
O10 Dy4' O11 127.6(7) . .
O16 Dy4' O11 60.3(4) . .
N1 Dy4' O11 111.0(6) . .
C8 Dy4' O11 141.2(7) . .
O9 Dy4' O15 93.1(6) . .
O31 Dy4' O15 143.9(6) . .
O10 Dy4' O15 116.8(5) . .
O16 Dy4' O15 91.3(4) . .
N1 Dy4' O15 60.8(5) . .
C8 Dy4' O15 93.8(7) . .
O11 Dy4' O15 54.2(4) . .
O13S O15S O14S 126(2) 3_766 3_766
O13S O15S N5S 64.1(15) 3_766 .
O14S O15S N5S 63.0(12) 3_766 .
O12S N4S O11S 107.9(12) . .
O12S N4S O10S 127(4) . .
O11S N4S O10S 124(4) . .
Mn3 O16 Mn2 112.1(4) . .
Mn3 O16 Mn1 129.8(4) . .
Mn2 O16 Mn1 106.6(4) . .
Mn3 O16 Dy4' 115.0(5) . .
Mn2 O16 Dy4' 98.0(3) . .
Mn1 O16 Dy4' 89.2(4) . .
Mn3 O16 Dy4 98.7(4) . .
Mn2 O16 Dy4 102.9(3) . .
Mn1 O16 Dy4 102.7(3) . .

loop_
_geom_bond_atom_site_label_1
_geom_bond_atom_site_label_2
_geom_bond_distance
_geom_bond_site_symmetry_2
Dy3 O19 2.215(8) .
Dy3 O22 2.289(8) 3_666
Dy3 O26 2.337(8) .
Dy3 O27 2.341(8) 3_666
Dy3 O24 2.396(7) .
Dy3 O30 2.402(10) .
Dy3 O29 2.434(7) 3_666
Dy3 N3 2.652(10) .
Dy3 Mn3 3.3586(19) 3_666
Dy3 Mn4 3.4010(19) 3_666
Dy2 O18 2.272(7) .
Dy2 O19 2.312(7) .
Dy2 O17 2.343(9) .
Dy2 O24 2.362(7) .
Dy2 O6 2.405(8) .
Dy2 O20 2.430(11) .
Dy2 O21 2.514(8) .
Dy2 N4 2.562(10) .
Dy1 O18 2.275(9) .
Dy1 O4 2.296(8) .
Dy1 O1 2.334(9) .
Dy1 O28 2.381(10) .
Dy1 O3 2.386(12) .
Dy1 O2 2.398(10) .
Dy1 O6 2.411(7) .
Dy1 N2 2.695(10) .
Dy4 O11 2.228(12) .
Dy4 O31 2.357(10) .
Dy4 O9 2.386(14) .
Dy4 O15 2.410(13) .
Dy4 O10 2.426(11) .
Dy4 O12 2.429(16) .
Dy4 O13 2.487(16) .
Dy4 O16 2.558(8) .
Dy4 N1 2.640(14) .
Dy4 N67 2.892(17) .
Mn5 O24 1.929(6) 3_666
Mn5 O24 1.929(6) .
Mn5 O29 1.929(7) 3_666
Mn5 O29 1.929(7) .
Mn5 O25 2.276(8) .
Mn5 O25 2.276(8) 3_666
Mn5 Dy3 3.3896(15) 3_666
Mn3 O27 1.866(9) .
Mn3 O16 1.892(8) .
Mn3 O11 1.898(11) .
Mn3 O29 1.937(7) .
Mn3 O7 2.276(8) .
Mn3 O25 2.416(8) .
Mn3 Dy3 3.3586(19) 3_666
Mn4 O6 1.882(8) .
Mn4 O4 1.887(8) .
Mn4 O22 1.890(7) .
Mn4 O29 1.951(7) .
Mn4 O7 2.315(10) .
Mn4 O21 2.370(8) .
Mn4 Dy3 3.4010(19) 3_666
Mn2 O26 1.862(8) .
Mn2 O31 1.898(9) .
Mn2 O16 1.948(8) .
Mn2 O24 1.965(7) .
Mn2 O17 2.151(9) .
Mn2 O25 2.494(8) .
Mn1 O1 1.900(9) .
Mn1 O6 1.903(8) .
Mn1 O9 1.926(10) .
Mn1 O16 1.959(8) .
Mn1 O17 2.206(9) .
Mn1 O8 2.274(11) .
O19 C17 1.402(15) .
O29 Dy3 2.434(7) 3_666
O21 C14 1.259(14) .
O4 C27 1.443(16) .
O31 Dy4' 2.121(10) .
O26 C10 1.418(15) .
O22 C52 1.430(15) .
O22 Dy3 2.289(8) 3_666
O18 C19 1.422(15) .
O27 Dy3 2.341(8) 3_666
O17 C21 1.422(15) .
O25 C14 1.277(14) 3_666
O2 C25 1.481(17) .
O7 C1 1.236(16) .
O3 C23 1.463(19) .
O30 C12 1.440(19) .
O11 Dy4' 2.746(17) .
O8 C1 1.275(19) .
C19 C18 1.49(2) .
C19 H19A 0.9900 .
C19 H19B 0.9900 .
N3 C11 1.46(2) .
N3 C9 1.496(19) .
N3 C13 1.552(18) .
O9 C8 1.397(19) .
O9 Dy4' 1.737(17) .
O10 C6 1.40(2) .
O10 Dy4' 2.300(11) .
C14 O25 1.277(14) 3_666
C14 C15 1.499(18) .
C21 C20 1.51(2) .
C21 H21A 0.9900 .
C21 H21B 0.9900 .
O13 N67 1.27(2) .
N4 C20 1.48(2) .
N4 C16 1.496(17) .
N4 C18 1.50(2) .
C1 C2 1.51(2) .
O12 N67 1.275(19) .
C22 N2 1.48(2) .
C22 C23 1.49(2) .
C22 H22A 0.9900 .
C22 H22B 0.9900 .
O15 C3 1.48(3) .
O15 Dy4' 2.786(17) .
N2 C24 1.472(17) .
N2 C26 1.478(18) .
C16 C17 1.54(2) .
C16 H16A 0.9900 .
C16 H16B 0.9900 .
C17 H17A 0.9900 .
C17 H17B 0.9900 .
C13 C52 1.516(19) 3_666
C13 H13A 0.9900 .
C13 H13B 0.9900 .
C9 C10 1.46(2) .
C9 H9A 0.9900 .
C9 H9B 0.9900 .
C10 H10A 0.9900 .
C10 H10B 0.9900 .
C12 C11 1.47(2) .
C12 H12A 0.9900 .
C12 H12B 0.9900 .
C15 H15A 0.9800 .
C15 H15B 0.9800 .
C15 H15C 0.9800 .
C24 C25 1.47(2) .
C24 H24A 0.9900 .
C24 H24B 0.9900 .
C25 H25A 0.9900 .
C25 H25B 0.9900 .
C11 H11A 0.9900 .
C11 H11B 0.9900 .
N1 C4 1.39(3) .
N1 C7 1.48(3) .
N1 C5 1.50(3) .
N1 Dy4' 2.618(15) .
C5 C6 1.49(3) .
C5 H5A 0.9900 .
C5 H5B 0.9900 .
C52 C13 1.516(19) 3_666
C52 H52A 0.9900 .
C52 H52B 0.9900 .
C27 C26 1.50(2) .
C27 H27A 0.9900 .
C27 H27B 0.9900 .
C18 H18A 0.9900 .
C18 H18B 0.9900 .
C26 H26A 0.9900 .
C26 H26B 0.9900 .
C6 H6A 0.9900 .
C6 H6B 0.9900 .
C23 H23A 0.9900 .
C23 H23B 0.9900 .
C7 C8 1.45(4) .
C7 H7A 0.9900 .
C7 H7B 0.9900 .
C20 H20A 0.9900 .
C20 H20B 0.9900 .
C2 H2A 0.9800 .
C2 H2B 0.9800 .
C2 H2C 0.9800 .
N67 O14 1.29(2) .
C3 C4 1.54(4) .
C3 H3A 0.9900 .
C3 H3B 0.9900 .
C4 H4A 0.9900 .
C4 H4B 0.9900 .
O9S N3S 1.251(10) .
N3S O7S 1.240(10) .
N3S O8S 1.250(10) .
O3S N1S 1.239(10) .
O4S N2S 1.235(10) .
C8 Dy4' 2.67(2) .
C8 H8A 0.9900 .
C8 H8B 0.9900 .
O1S N1S 1.253(10) .
N1S O2S 1.259(10) .
O6S N2S 1.255(10) .
N2S O5S 1.249(10) .
O14S O15S 1.20(4) 3_766
O14S N5S 1.274(10) .
O14S O13S 1.48(5) 3_766
N5S O15S 1.241(10) .
N5S O15S 1.241(10) 3_766
N5S O13S 1.248(10) 3_766
N5S O13S 1.248(10) .
N5S O14S 1.274(10) 3_766
O13S O15S 1.10(5) 3_766
O13S O14S 1.48(5) 3_766
O11S N4S 1.241(10) .
O10S N4S 1.254(10) .
O12S N4S 1.241(10) .
Dy4' O16 2.326(8) .
O15S O13S 1.10(5) 3_766
O15S O14S 1.20(4) 3_766
